data_4083180
loop_
_publ_author_name
'Tskhovrebov, Alexander G.'
'Solari, Euro'
'Scopelliti, Rosario'
'Severin, Kay'

_publ_section_title
;
 Reactions of Grignard Reagents with Nitrous Oxide
;
_journal_issue 10
_journal_name_full Organometallics
_journal_page_first 2405
_journal_paper_doi 10.1021/om500333y
_journal_volume 33
_journal_year 2014
_chemical_formula_moiety 'C6 H14 N2 O2, C6 H14 N2'
_chemical_formula_sum 'C12 H28 N4 O2'
_chemical_formula_weight 260.38
_space_group_IT_number 2
_symmetry_cell_setting triclinic
_symmetry_space_group_name_Hall '-P 1'
_symmetry_space_group_name_H-M 'P -1'
_atom_sites_solution_hydrogens geom
_atom_sites_solution_primary direct
_atom_sites_solution_secondary difmap
_audit_creation_method SHELXL-97
_audit_update_record
;
2014-02-07 # Formatted by publCIF

;
_cell_angle_alpha 115.652(4)
_cell_angle_beta 99.615(4)
_cell_angle_gamma 101.009(6)
_cell_formula_units_Z 2
_cell_length_a 8.3803(6)
_cell_length_b 10.3708(6)
_cell_length_c 11.0004(3)
_cell_measurement_reflns_used 165
_cell_measurement_temperature 100(2)
_cell_measurement_theta_max 22
_cell_measurement_theta_min 3
_cell_volume 811.58(9)
_computing_cell_refinement 'Dirax/lsq (Duisenberg & Schreurs, 1989-2000)'
_computing_data_collection 'Collect (Bruker AXS BV, 1997-2004)'
_computing_data_reduction 'EvalCCD (Duisenberg & Schreurs, 1990-2000)'
_computing_molecular_graphics 'Bruker SHELXTL'
_computing_publication_material 'Bruker SHELXTL'
_computing_structure_refinement 'SHELXL-97 (Sheldrick, 1997)'
_computing_structure_solution 'SHELXS-97 (Sheldrick, 1990)'
_diffrn_ambient_temperature 100(2)
_diffrn_measured_fraction_theta_full 0.986
_diffrn_measured_fraction_theta_max 0.986
_diffrn_measurement_device_type 'Bruker APEX II CCD'
_diffrn_measurement_method 'phi and omega scans'
_diffrn_radiation_monochromator graphite
_diffrn_radiation_source 'fine-focus sealed tube'
_diffrn_radiation_type MoK\a
_diffrn_radiation_wavelength 0.71073
_diffrn_reflns_av_R_equivalents 0.0203
_diffrn_reflns_av_sigmaI/netI 0.0190
_diffrn_reflns_limit_h_max 12
_diffrn_reflns_limit_h_min -12
_diffrn_reflns_limit_k_max 15
_diffrn_reflns_limit_k_min -15
_diffrn_reflns_limit_l_max 15
_diffrn_reflns_limit_l_min -16
_diffrn_reflns_number 18097
_diffrn_reflns_theta_full 31.70
_diffrn_reflns_theta_max 31.70
_diffrn_reflns_theta_min 3.38
_exptl_absorpt_coefficient_mu 0.074
_exptl_absorpt_correction_T_max 0.7463
_exptl_absorpt_correction_T_min 0.6809
_exptl_absorpt_correction_type multi-scan
_exptl_absorpt_process_details 'SADABS 2008, Bruker AXS, 2008'
_exptl_crystal_colour colourless
_exptl_crystal_density_diffrn 1.066
_exptl_crystal_density_method 'not measured'
_exptl_crystal_description prism
_exptl_crystal_F_000 288
_exptl_crystal_size_max 0.44
_exptl_crystal_size_mid 0.32
_exptl_crystal_size_min 0.27
_refine_diff_density_max 0.388
_refine_diff_density_min -0.181
_refine_diff_density_rms 0.035
_refine_ls_extinction_method none
_refine_ls_goodness_of_fit_ref 1.086
_refine_ls_hydrogen_treatment mixed
_refine_ls_matrix_type full
_refine_ls_number_parameters 179
_refine_ls_number_reflns 5425
_refine_ls_number_restraints 0
_refine_ls_restrained_S_all 1.086
_refine_ls_R_factor_all 0.0409
_refine_ls_R_factor_gt 0.0341
_refine_ls_shift/su_max 0.000
_refine_ls_shift/su_mean 0.000
_refine_ls_structure_factor_coef Fsqd
_refine_ls_weighting_details 'calc w=1/[\s^2^(Fo^2^)+(0.0424P)^2^+0.1487P] where P=(Fo^2^+2Fc^2^)/3'
_refine_ls_weighting_scheme calc
_refine_ls_wR_factor_gt 0.0892
_refine_ls_wR_factor_ref 0.0952
_reflns_number_gt 4776
_reflns_number_total 5425
_reflns_threshold_expression >2sigma(I)
_cod_data_source_file om500333y_si_002.cif
_cod_data_source_block compound_1_1xO2
_cod_depositor_comments 'Adding full bibliography for 4083179--4083181.cif.'
_cod_original_cell_volume 811.58(8)
_cod_database_code 4083180

loop_
_symmetry_equiv_pos_as_xyz
'x, y, z'
'-x, -y, -z'

loop_
_atom_site_label
_atom_site_type_symbol
_atom_site_fract_x
_atom_site_fract_y
_atom_site_fract_z
_atom_site_U_iso_or_equiv
_atom_site_adp_type
_atom_site_occupancy
_atom_site_symmetry_multiplicity
_atom_site_calc_flag
_atom_site_refinement_flags
O1 O 0.14502(6) 0.35258(5) 0.48352(5) 0.01774(10) Uani 1 1 d .
O2 O 0.04624(7) 0.19498(6) 0.42383(6) 0.02100(11) Uani 1 1 d .
H2 H 0.1271(17) 0.1535(15) 0.4396(14) 0.045(3) Uiso 1 1 d .
N1 N 0.28387(7) 0.29982(6) 0.30674(6) 0.01554(11) Uani 1 1 d .
N2 N 0.29960(8) 0.30539(7) 0.19891(6) 0.01880(12) Uani 1 1 d .
C1 C 0.16462(8) 0.38178(7) 0.37002(7) 0.01481(11) Uani 1 1 d .
C2 C 0.25416(10) 0.54955(8) 0.44341(8) 0.02142(14) Uani 1 1 d .
H2A H 0.1819 0.6043 0.4929 0.032 Uiso 1 1 calc R
H2B H 0.2767 0.5797 0.3734 0.032 Uiso 1 1 calc R
H2C H 0.3615 0.5725 0.5110 0.032 Uiso 1 1 calc R
C3 C -0.00406(9) 0.33676(8) 0.26315(8) 0.02005(13) Uani 1 1 d .
H3A H -0.0580 0.2289 0.2217 0.030 Uiso 1 1 calc R
H3B H 0.0153 0.3609 0.1889 0.030 Uiso 1 1 calc R
H3C H -0.0781 0.3915 0.3100 0.030 Uiso 1 1 calc R
C4 C 0.42226(9) 0.22989(8) 0.13765(7) 0.01949(13) Uani 1 1 d .
H4 H 0.4754 0.1917 0.1985 0.023 Uiso 1 1 calc R
C5 C 0.55773(10) 0.34589(10) 0.13050(10) 0.03009(17) Uani 1 1 d .
H5A H 0.5037 0.3877 0.0761 0.045 Uiso 1 1 calc R
H5B H 0.6370 0.2980 0.0849 0.045 Uiso 1 1 calc R
H5C H 0.6195 0.4264 0.2259 0.045 Uiso 1 1 calc R
C6 C 0.32388(11) 0.09956(9) -0.00780(8) 0.02679(16) Uani 1 1 d .
H6A H 0.2363 0.0293 0.0011 0.040 Uiso 1 1 calc R
H6B H 0.4017 0.0479 -0.0518 0.040 Uiso 1 1 calc R
H6C H 0.2705 0.1377 -0.0661 0.040 Uiso 1 1 calc R
N3 N 0.23572(7) 0.02092(6) 0.46845(6) 0.01621(11) Uani 1 1 d .
N4 N 0.16471(7) -0.13580(6) 0.38156(6) 0.01690(11) Uani 1 1 d .
H4A H 0.1167(13) -0.1756(12) 0.4302(11) 0.023(2) Uiso 1 1 d .
C7 C 0.34125(8) 0.06450(7) 0.58814(7) 0.01620(12) Uani 1 1 d .
C8 C 0.38745(9) -0.04148(8) 0.63773(7) 0.01872(13) Uani 1 1 d .
H8A H 0.2920 -0.0849 0.6627 0.028 Uiso 1 1 calc R
H8B H 0.4867 0.0131 0.7203 0.028 Uiso 1 1 calc R
H8C H 0.4137 -0.1217 0.5625 0.028 Uiso 1 1 calc R
C9 C 0.42393(10) 0.22968(8) 0.68166(8) 0.02275(14) Uani 1 1 d .
H9A H 0.3848 0.2843 0.6348 0.034 Uiso 1 1 calc R
H9B H 0.5472 0.2512 0.7009 0.034 Uiso 1 1 calc R
H9C H 0.3937 0.2613 0.7703 0.034 Uiso 1 1 calc R
C10 C 0.03518(8) -0.17192(8) 0.25345(7) 0.01796(12) Uani 1 1 d .
H10 H -0.0486 -0.1155 0.2804 0.022 Uiso 1 1 calc R
C11 C 0.11967(10) -0.12760(9) 0.15886(8) 0.02341(14) Uani 1 1 d .
H11A H 0.1801 -0.0202 0.2102 0.035 Uiso 1 1 calc R
H11B H 0.0331 -0.1497 0.0750 0.035 Uiso 1 1 calc R
H11C H 0.2001 -0.1844 0.1307 0.035 Uiso 1 1 calc R
C12 C -0.05481(10) -0.33987(9) 0.18046(9) 0.02646(15) Uani 1 1 d .
H12A H 0.0272 -0.3953 0.1539 0.040 Uiso 1 1 calc R
H12B H -0.1440 -0.3673 0.0960 0.040 Uiso 1 1 calc R
H12C H -0.1054 -0.3648 0.2446 0.040 Uiso 1 1 calc R

loop_
_atom_site_aniso_label
_atom_site_aniso_U_11
_atom_site_aniso_U_22
_atom_site_aniso_U_33
_atom_site_aniso_U_23
_atom_site_aniso_U_13
_atom_site_aniso_U_12
O1 0.0229(2) 0.0162(2) 0.0168(2) 0.00902(18) 0.00829(18) 0.00648(18)
O2 0.0187(2) 0.0192(2) 0.0322(3) 0.0173(2) 0.0097(2) 0.00631(18)
N1 0.0163(2) 0.0156(2) 0.0154(2) 0.0072(2) 0.00537(19) 0.00613(19)
N2 0.0213(3) 0.0225(3) 0.0183(3) 0.0115(2) 0.0090(2) 0.0116(2)
C1 0.0168(3) 0.0148(3) 0.0154(3) 0.0081(2) 0.0065(2) 0.0065(2)
C2 0.0262(3) 0.0144(3) 0.0233(3) 0.0077(2) 0.0101(3) 0.0058(2)
C3 0.0181(3) 0.0250(3) 0.0202(3) 0.0122(3) 0.0055(2) 0.0094(2)
C4 0.0211(3) 0.0250(3) 0.0179(3) 0.0113(3) 0.0086(2) 0.0133(2)
C5 0.0238(3) 0.0359(4) 0.0336(4) 0.0172(4) 0.0135(3) 0.0094(3)
C6 0.0327(4) 0.0285(4) 0.0190(3) 0.0089(3) 0.0091(3) 0.0132(3)
N3 0.0172(2) 0.0155(2) 0.0180(3) 0.0090(2) 0.0065(2) 0.00543(19)
N4 0.0194(3) 0.0157(2) 0.0164(2) 0.0085(2) 0.0044(2) 0.0052(2)
C7 0.0159(3) 0.0179(3) 0.0179(3) 0.0099(2) 0.0075(2) 0.0058(2)
C8 0.0183(3) 0.0217(3) 0.0195(3) 0.0124(2) 0.0052(2) 0.0068(2)
C9 0.0238(3) 0.0183(3) 0.0223(3) 0.0084(3) 0.0044(3) 0.0034(2)
C10 0.0167(3) 0.0193(3) 0.0176(3) 0.0088(2) 0.0043(2) 0.0056(2)
C11 0.0227(3) 0.0300(4) 0.0182(3) 0.0127(3) 0.0059(2) 0.0066(3)
C12 0.0256(3) 0.0202(3) 0.0262(4) 0.0081(3) 0.0026(3) 0.0028(3)

loop_
_atom_type_symbol
_atom_type_description
_atom_type_scat_dispersion_real
_atom_type_scat_dispersion_imag
_atom_type_scat_source
C C 0.0033 0.0016 'International Tables Vol C Tables 4.2.6.8 and 6.1.1.4'
H H 0.0000 0.0000 'International Tables Vol C Tables 4.2.6.8 and 6.1.1.4'
N N 0.0061 0.0033 'International Tables Vol C Tables 4.2.6.8 and 6.1.1.4'
O O 0.0106 0.0060 'International Tables Vol C Tables 4.2.6.8 and 6.1.1.4'

loop_
_geom_angle_atom_site_label_1
_geom_angle_atom_site_label_2
_geom_angle_atom_site_label_3
_geom_angle
C1 O1 O2 108.37(5)
O1 O2 H2 101.8(9)
N2 N1 C1 112.54(5)
N1 N2 C4 113.40(6)
O1 C1 N1 106.31(5)
O1 C1 C3 112.36(5)
N1 C1 C3 112.65(5)
O1 C1 C2 103.58(5)
N1 C1 C2 108.55(5)
C3 C1 C2 112.79(6)
C1 C2 H2A 109.5
C1 C2 H2B 109.5
H2A C2 H2B 109.5
C1 C2 H2C 109.5
H2A C2 H2C 109.5
H2B C2 H2C 109.5
C1 C3 H3A 109.5
C1 C3 H3B 109.5
H3A C3 H3B 109.5
C1 C3 H3C 109.5
H3A C3 H3C 109.5
H3B C3 H3C 109.5
N2 C4 C6 107.37(6)
N2 C4 C5 107.37(6)
C6 C4 C5 112.03(6)
N2 C4 H4 110.0
C6 C4 H4 110.0
C5 C4 H4 110.0
C4 C5 H5A 109.5
C4 C5 H5B 109.5
H5A C5 H5B 109.5
C4 C5 H5C 109.5
H5A C5 H5C 109.5
H5B C5 H5C 109.5
C4 C6 H6A 109.5
C4 C6 H6B 109.5
H6A C6 H6B 109.5
C4 C6 H6C 109.5
H6A C6 H6C 109.5
H6B C6 H6C 109.5
C7 N3 N4 116.27(6)
N3 N4 C10 111.38(5)
N3 N4 H4A 109.2(7)
C10 N4 H4A 109.2(7)
N3 C7 C9 118.04(6)
N3 C7 C8 123.44(6)
C9 C7 C8 118.51(6)
C7 C8 H8A 109.5
C7 C8 H8B 109.5
H8A C8 H8B 109.5
C7 C8 H8C 109.5
H8A C8 H8C 109.5
H8B C8 H8C 109.5
C7 C9 H9A 109.5
C7 C9 H9B 109.5
H9A C9 H9B 109.5
C7 C9 H9C 109.5
H9A C9 H9C 109.5
H9B C9 H9C 109.5
N4 C10 C11 109.73(6)
N4 C10 C12 107.33(6)
C11 C10 C12 111.60(6)
N4 C10 H10 109.4
C11 C10 H10 109.4
C12 C10 H10 109.4
C10 C11 H11A 109.5
C10 C11 H11B 109.5
H11A C11 H11B 109.5
C10 C11 H11C 109.5
H11A C11 H11C 109.5
H11B C11 H11C 109.5
C10 C12 H12A 109.5
C10 C12 H12B 109.5
H12A C12 H12B 109.5
C10 C12 H12C 109.5
H12A C12 H12C 109.5
H12B C12 H12C 109.5

loop_
_geom_bond_atom_site_label_1
_geom_bond_atom_site_label_2
_geom_bond_distance
O1 C1 1.4334(8)
O1 O2 1.4698(7)
O2 H2 0.901(14)
N1 N2 1.2396(8)
N1 C1 1.5001(8)
N2 C4 1.4852(9)
C1 C3 1.5218(9)
C1 C2 1.5248(9)
C2 H2A 0.9800
C2 H2B 0.9800
C2 H2C 0.9800
C3 H3A 0.9800
C3 H3B 0.9800
C3 H3C 0.9800
C4 C6 1.5258(11)
C4 C5 1.5272(11)
C4 H4 1.0000
C5 H5A 0.9800
C5 H5B 0.9800
C5 H5C 0.9800
C6 H6A 0.9800
C6 H6B 0.9800
C6 H6C 0.9800
N3 C7 1.2896(9)
N3 N4 1.4160(8)
N4 C10 1.4769(9)
N4 H4A 0.904(11)
C7 C9 1.5019(10)
C7 C8 1.5055(9)
C8 H8A 0.9800
C8 H8B 0.9800
C8 H8C 0.9800
C9 H9A 0.9800
C9 H9B 0.9800
C9 H9C 0.9800
C10 C11 1.5268(10)
C10 C12 1.5272(10)
C10 H10 1.0000
C11 H11A 0.9800
C11 H11B 0.9800
C11 H11C 0.9800
C12 H12A 0.9800
C12 H12B 0.9800
C12 H12C 0.9800

loop_
_geom_hbond_atom_site_label_D
_geom_hbond_atom_site_label_H
_geom_hbond_atom_site_label_A
_geom_hbond_distance_DH
_geom_hbond_distance_HA
_geom_hbond_distance_DA
_geom_hbond_angle_DHA
_geom_hbond_site_symmetry_A
O2 H2 N3 0.901(14) 1.892(14) 2.7609(8) 161.6(12) .
N4 H4A O2 0.904(11) 2.322(11) 3.1736(8) 157.0(9) 2_556

loop_
_geom_torsion_atom_site_label_1
_geom_torsion_atom_site_label_2
_geom_torsion_atom_site_label_3
_geom_torsion_atom_site_label_4
_geom_torsion
C1 N1 N2 C4 177.77(5)
O2 O1 C1 N1 -70.48(6)
O2 O1 C1 C3 53.18(6)
O2 O1 C1 C2 175.21(5)
N2 N1 C1 O1 173.99(5)
N2 N1 C1 C3 50.51(8)
N2 N1 C1 C2 -75.14(7)
N1 N2 C4 C6 116.84(7)
N1 N2 C4 C5 -122.53(7)
C7 N3 N4 C10 175.02(6)
N4 N3 C7 C9 178.05(6)
N4 N3 C7 C8 -1.04(9)
N3 N4 C10 C11 68.31(7)
N3 N4 C10 C12 -170.26(6)
